data_4003545
loop_
_publ_author_name
'Dehnhardt, Natalie'
'Axt, Marleen'
'Zimmermann, Jonas'
'Yang, Meng'
'Mette, Gerson'
'Heine, Johanna'

_publ_section_title
;
 Band Gap-Tunable, Chiral Hybrid Metal Halides Displaying Second-Harmonic
 Generation
;
_journal_name_full 'Chemistry of Materials'
_journal_paper_doi 10.1021/acs.chemmater.0c01605
_journal_year 2020
_chemical_absolute_configuration syn
_chemical_formula_moiety 'Br4 Sb, Br5 Sb, Br, 4(C8 H11 F N)'
_chemical_formula_sum 'C32 H44 Br10 F4 N4 Sb2'
_chemical_formula_weight 1603.31
_space_group_crystal_system monoclinic
_space_group_IT_number 4
_space_group_name_Hall 'P 2yb'
_space_group_name_H-M_alt 'P 1 21 1'
_atom_sites_solution_hydrogens geom
_atom_sites_solution_primary direct
_audit_creation_date 2019-02-14
_audit_creation_method
;
Olex2 1.2
(compiled 2018.05.29 svn.r3508 for OlexSys, GUI svn.r5506)
;
_cell_angle_alpha 90
_cell_angle_beta 95.5638(13)
_cell_angle_gamma 90
_cell_formula_units_Z 2
_cell_length_a 12.3557(5)
_cell_length_b 13.4134(6)
_cell_length_c 14.4815(6)
_cell_measurement_reflns_used 9922
_cell_measurement_temperature 100(2)
_cell_measurement_theta_max 25.31
_cell_measurement_theta_min 2.25
_cell_volume 2388.74(17)
_computing_molecular_graphics 'Olex2 (Dolomanov et al., 2009)'
_computing_publication_material 'Olex2 (Dolomanov et al., 2009)'
_computing_structure_refinement 'ShelXL (Sheldrick, 2015)'
_computing_structure_solution 'XS (Sheldrick, 2008)'
_diffrn_ambient_temperature 99.99
_diffrn_detector_area_resol_mean 10.4167
_diffrn_measured_fraction_theta_full 0.999
_diffrn_measured_fraction_theta_max 0.998
_diffrn_measurement_device_type 'Bruker D8 QUEST area detector'
_diffrn_measurement_method '\w and \f scans'
_diffrn_radiation_type MoK\a
_diffrn_radiation_wavelength 0.71073
_diffrn_reflns_av_R_equivalents 0.0352
_diffrn_reflns_av_unetI/netI 0.0402
_diffrn_reflns_Laue_measured_fraction_full 0.999
_diffrn_reflns_Laue_measured_fraction_max 0.998
_diffrn_reflns_limit_h_max 14
_diffrn_reflns_limit_h_min -14
_diffrn_reflns_limit_k_max 16
_diffrn_reflns_limit_k_min -16
_diffrn_reflns_limit_l_max 17
_diffrn_reflns_limit_l_min -17
_diffrn_reflns_number 26419
_diffrn_reflns_point_group_measured_fraction_full 0.984
_diffrn_reflns_point_group_measured_fraction_max 0.982
_diffrn_reflns_theta_full 25.242
_diffrn_reflns_theta_max 25.326
_diffrn_reflns_theta_min 2.247
_diffrn_source 'microfocus sealed X-ray tube'
_diffrn_standards_number 0
_exptl_absorpt_coefficient_mu 9.538
_exptl_absorpt_correction_T_max 0.7452
_exptl_absorpt_correction_T_min 0.4956
_exptl_absorpt_correction_type multi-scan
_exptl_absorpt_process_details
'SADABS-2016/2 (Bruker,2016/2) was used for absorption correction. wR2(int) was 0.1168 before and 0.0566 after correction. The Ratio of minimum to maximum transmission is 0.6651. The \l/2 correction factor is Not present.'
_exptl_crystal_colour colourless
_exptl_crystal_colour_primary colourless
_exptl_crystal_density_diffrn 2.229
_exptl_crystal_description block
_exptl_crystal_F_000 1504
_exptl_crystal_size_max 0.26
_exptl_crystal_size_mid 0.156
_exptl_crystal_size_min 0.11
_refine_diff_density_max 0.392
_refine_diff_density_min -0.625
_refine_diff_density_rms 0.108
_refine_ls_abs_structure_details
;
 Flack x determined using 3462 quotients [(I+)-(I-)]/[(I+)+(I-)]
 (Parsons, Flack and Wagner, Acta Cryst. B69 (2013) 249-259).
;
_refine_ls_abs_structure_Flack 0.004(5)
_refine_ls_extinction_method none
_refine_ls_goodness_of_fit_ref 0.972
_refine_ls_hydrogen_treatment constr
_refine_ls_matrix_type full
_refine_ls_number_parameters 477
_refine_ls_number_reflns 8554
_refine_ls_number_restraints 1
_refine_ls_restrained_S_all 0.971
_refine_ls_R_factor_all 0.0247
_refine_ls_R_factor_gt 0.0200
_refine_ls_shift/su_max 0.001
_refine_ls_shift/su_mean 0.000
_refine_ls_structure_factor_coef Fsqd
_refine_ls_weighting_details 'w=1/[\s^2^(Fo^2^)] where P=(Fo^2^+2Fc^2^)/3'
_refine_ls_weighting_scheme calc
_refine_ls_wR_factor_gt 0.0372
_refine_ls_wR_factor_ref 0.0383
_reflns_Friedel_coverage 0.883
_reflns_Friedel_fraction_full 0.968
_reflns_Friedel_fraction_max 0.966
_reflns_number_gt 7881
_reflns_number_total 8554
_reflns_threshold_expression 'I > 2\s(I)'
_cod_data_source_file cm0c01605_si_003.cif
_cod_data_source_block compound2
_cod_database_code 4003545
_shelxl_version_number 2014-3
_shelx_space_group_comment
;
The symmetry employed for this shelxl refinement is uniquely defined
by the following loop, which should always be used as a source of
symmetry information in preference to the above space-group names.
They are only intended as comments.
;
_shelx_estimated_absorpt_t_max 0.420
_shelx_estimated_absorpt_t_min 0.191
_olex2_refinement_description
;
1. Fixed Uiso
 At 1.2 times of:
  All C(H) groups, All N(H,H,H) groups
 At 1.5 times of:
  All C(H,H,H) groups
2.a Ternary CH refined with riding coordinates:
 C10(H10), C18(H18), C26(H26), C2(H2)
2.b Aromatic/amide H refined with riding coordinates:
 C16(H16), C28(H28), C8(H8), C7(H7), C15(H15), C20(H20), C21(H21), C5(H5),
 C13(H13), C12(H12), C29(H29), C32(H32), C24(H24), C31(H31), C4(H4), C23(H23)
2.c Idealised Me refined as rotating group:
 N1(H1A,H1B,H1C), N2(H2A,H2B,H2C), N4(H4A,H4B,H4C), N3(H3A,H3B,H3C), C17(H17A,
 H17B,H17C), C9(H9A,H9B,H9C), C1(H1D,H1E,H1F), C25(H25A,H25B,H25C)
;
_olex2_submission_special_instructions 'No special instructions were received'

loop_
_space_group_symop_operation_xyz
'x, y, z'
'-x, y+1/2, -z'

loop_
_atom_site_label
_atom_site_type_symbol
_atom_site_fract_x
_atom_site_fract_y
_atom_site_fract_z
_atom_site_U_iso_or_equiv
_atom_site_adp_type
_atom_site_occupancy
_atom_site_site_symmetry_order
_atom_site_calc_flag
_atom_site_refinement_flags_posn
_atom_site_refinement_flags_adp
_atom_site_refinement_flags_occupancy
_atom_site_disorder_assembly
_atom_site_disorder_group
Sb1 Sb 0.10750(3) 0.47430(3) 0.39701(3) 0.00945(10) Uani 1 1 d . . . . .
Sb2 Sb 0.39548(3) 0.53733(3) 0.59189(3) 0.00892(10) Uani 1 1 d . . . . .
Br7 Br 0.33132(5) 0.74628(5) 0.61691(5) 0.01159(15) Uani 1 1 d . . . . .
Br3 Br 0.02507(6) 0.66465(6) 0.42485(5) 0.01472(16) Uani 1 1 d . . . . .
Br4 Br 0.17426(5) 0.27488(5) 0.38229(5) 0.01216(15) Uani 1 1 d . . . . .
Br10 Br 0.59738(5) 0.60115(5) 0.58329(5) 0.01291(16) Uani 1 1 d . . . . .
Br1 Br -0.08667(6) 0.41025(6) 0.41962(5) 0.01541(16) Uani 1 1 d . . . . .
Br9 Br 0.46804(5) 0.35371(5) 0.56076(5) 0.01304(16) Uani 1 1 d . . . . .
Br6 Br 0.17286(5) 0.44673(5) 0.60963(4) 0.01359(16) Uani 1 1 d . . . . .
Br8 Br 0.42215(6) 0.52082(6) 0.77086(4) 0.01559(16) Uani 1 1 d . . . . .
Br2 Br 0.06301(6) 0.48059(6) 0.21853(5) 0.01863(17) Uani 1 1 d . . . . .
Br5 Br 0.34050(5) 0.56875(5) 0.37630(5) 0.01487(16) Uani 1 1 d . . . . .
N1 N 0.0800(4) 0.6753(5) 0.6731(4) 0.0127(13) Uani 1 1 d . . . . .
H1A H 0.0152 0.6779 0.6375 0.015 Uiso 1 1 calc GR . . . .
H1B H 0.1034 0.6110 0.6776 0.015 Uiso 1 1 calc GR . . . .
H1C H 0.1298 0.7129 0.6465 0.015 Uiso 1 1 calc GR . . . .
N2 N 0.4188(4) 0.3422(5) 0.3154(4) 0.0129(13) Uani 1 1 d . . . . .
H2A H 0.4885 0.3197 0.3233 0.016 Uiso 1 1 calc GR . . . .
H2B H 0.3764 0.3041 0.3494 0.016 Uiso 1 1 calc GR . . . .
H2C H 0.4166 0.4067 0.3346 0.016 Uiso 1 1 calc GR . . . .
N4 N 0.7520(5) 0.3081(5) 0.5991(4) 0.0146(14) Uani 1 1 d . . . . .
H4A H 0.7356 0.3414 0.5448 0.017 Uiso 1 1 calc GR . . . .
H4B H 0.6980 0.2638 0.6077 0.017 Uiso 1 1 calc GR . . . .
H4C H 0.8159 0.2748 0.5971 0.017 Uiso 1 1 calc GR . . . .
N3 N 0.7424(5) 0.6927(5) 0.4031(4) 0.0163(14) Uani 1 1 d . . . . .
H3A H 0.7472 0.7602 0.3994 0.020 Uiso 1 1 calc GR . . . .
H3B H 0.8095 0.6654 0.4005 0.020 Uiso 1 1 calc GR . . . .
H3C H 0.7165 0.6755 0.4576 0.020 Uiso 1 1 calc GR . . . .
F1 F -0.1083(4) 0.4233(3) 0.9915(3) 0.0360(12) Uani 1 1 d . . . . .
F2 F 0.6334(3) 0.5589(3) -0.0100(3) 0.0306(11) Uani 1 1 d . . . . .
F4 F 0.7373(3) 0.1628(3) 1.0058(3) 0.0374(12) Uani 1 1 d . . . . .
C6 C -0.0655(6) 0.4933(6) 0.9359(5) 0.0215(18) Uani 1 1 d . . . . .
C16 C 0.5547(6) 0.3683(6) 0.1458(5) 0.0176(16) Uani 1 1 d . . . . .
H16 H 0.5842 0.3101 0.1760 0.021 Uiso 1 1 calc R . . . .
C28 C 0.8421(6) 0.2607(6) 0.8015(5) 0.0211(18) Uani 1 1 d . . . . .
H28 H 0.9042 0.2534 0.7682 0.025 Uiso 1 1 calc R . . . .
F3 F 0.8039(4) 0.7986(3) -0.0090(3) 0.0403(12) Uani 1 1 d . . . . .
C8 C -0.0801(6) 0.6459(6) 0.8559(5) 0.0210(18) Uani 1 1 d . . . . .
H8 H -0.1202 0.7043 0.8382 0.025 Uiso 1 1 calc R . . . .
C7 C -0.1257(6) 0.5760(6) 0.9109(5) 0.0222(18) Uani 1 1 d . . . . .
H7 H -0.1962 0.5853 0.9304 0.027 Uiso 1 1 calc R . . . .
C27 C 0.7602(5) 0.3244(5) 0.7681(5) 0.0149(16) Uani 1 1 d . . . . .
C14 C 0.5727(6) 0.5065(6) 0.0462(5) 0.0199(18) Uani 1 1 d . . . . .
C15 C 0.6178(6) 0.4246(6) 0.0905(5) 0.0205(18) Uani 1 1 d . . . . .
H15 H 0.6909 0.4062 0.0838 0.025 Uiso 1 1 calc R . . . .
C19 C 0.7049(5) 0.6918(6) 0.2331(5) 0.0155(16) Uani 1 1 d . . . . .
C11 C 0.4481(5) 0.3972(5) 0.1571(4) 0.0095(14) Uani 1 1 d . . . . .
C17 C 0.6548(6) 0.5418(6) 0.3292(5) 0.0231(17) Uani 1 1 d . . . . .
H17A H 0.7254 0.5104 0.3233 0.035 Uiso 1 1 calc GR . . . .
H17B H 0.6019 0.5184 0.2791 0.035 Uiso 1 1 calc GR . . . .
H17C H 0.6297 0.5240 0.3892 0.035 Uiso 1 1 calc GR . . . .
C20 C 0.6417(6) 0.7618(6) 0.1813(5) 0.0235(19) Uani 1 1 d . . . . .
H20 H 0.5758 0.7851 0.2025 0.028 Uiso 1 1 calc R . . . .
C21 C 0.6751(7) 0.7976(6) 0.0987(5) 0.029(2) Uani 1 1 d . . . . .
H21 H 0.6326 0.8447 0.0622 0.035 Uiso 1 1 calc R . . . .
C5 C 0.0360(6) 0.4764(6) 0.9083(5) 0.0270(18) Uani 1 1 d . . . . .
H5 H 0.0759 0.4180 0.9266 0.032 Uiso 1 1 calc R . . . .
C13 C 0.4684(6) 0.5356(6) 0.0542(5) 0.0235(17) Uani 1 1 d . . . . .
H13 H 0.4386 0.5921 0.0213 0.028 Uiso 1 1 calc R . . . .
C10 C 0.3771(5) 0.3359(4) 0.2144(4) 0.0101(13) Uani 1 1 d . . . . .
H10 H 0.3019 0.3641 0.2067 0.012 Uiso 1 1 calc R . . . .
C12 C 0.4067(5) 0.4814(6) 0.1110(5) 0.0200(16) Uani 1 1 d . . . . .
H12 H 0.3346 0.5023 0.1185 0.024 Uiso 1 1 calc R . . . .
C9 C 0.3711(5) 0.2264(5) 0.1864(5) 0.0163(16) Uani 1 1 d . . . . .
H9A H 0.4429 0.1957 0.1995 0.024 Uiso 1 1 calc GR . . . .
H9B H 0.3479 0.2212 0.1199 0.024 Uiso 1 1 calc GR . . . .
H9C H 0.3185 0.1920 0.2216 0.024 Uiso 1 1 calc GR . . . .
C29 C 0.8361(6) 0.2070(6) 0.8821(5) 0.0244(19) Uani 1 1 d . . . . .
H29 H 0.8935 0.1641 0.9054 0.029 Uiso 1 1 calc R . . . .
C32 C 0.6703(6) 0.3345(6) 0.8179(5) 0.0228(18) Uani 1 1 d . . . . .
H32 H 0.6137 0.3794 0.7968 0.027 Uiso 1 1 calc R . . . .
C24 C 0.8014(6) 0.6596(7) 0.2028(5) 0.0270(19) Uani 1 1 d . . . . .
H24 H 0.8451 0.6128 0.2388 0.032 Uiso 1 1 calc R . . . .
C30 C 0.7452(6) 0.2176(6) 0.9270(5) 0.0217(18) Uani 1 1 d . . . . .
C31 C 0.6622(6) 0.2799(6) 0.8977(5) 0.0257(19) Uani 1 1 d . . . . .
H31 H 0.6001 0.2857 0.9313 0.031 Uiso 1 1 calc R . . . .
C22 C 0.7706(7) 0.7631(6) 0.0717(5) 0.030(2) Uani 1 1 d . . . . .
C4 C 0.0786(6) 0.5490(6) 0.8518(5) 0.0249(18) Uani 1 1 d . . . . .
H4 H 0.1484 0.5395 0.8310 0.030 Uiso 1 1 calc R . . . .
C18 C 0.6661(5) 0.6543(5) 0.3230(4) 0.0147(14) Uani 1 1 d . . . . .
H18 H 0.5929 0.6840 0.3288 0.018 Uiso 1 1 calc R . . . .
C1 C 0.1701(6) 0.7602(5) 0.8116(5) 0.0230(17) Uani 1 1 d . . . . .
H1D H 0.2269 0.7090 0.8175 0.035 Uiso 1 1 calc GR . . . .
H1E H 0.1593 0.7865 0.8731 0.035 Uiso 1 1 calc GR . . . .
H1F H 0.1921 0.8144 0.7721 0.035 Uiso 1 1 calc GR . . . .
C26 C 0.7626(5) 0.3815(5) 0.6785(4) 0.0187(15) Uani 1 1 d . . . . .
H26 H 0.6981 0.4269 0.6716 0.022 Uiso 1 1 calc R . . . .
C23 C 0.8349(6) 0.6945(7) 0.1215(5) 0.031(2) Uani 1 1 d . . . . .
H23 H 0.9009 0.6718 0.1000 0.037 Uiso 1 1 calc R . . . .
C3 C 0.0205(6) 0.6335(5) 0.8265(5) 0.0162(16) Uani 1 1 d . . . . .
C2 C 0.0660(5) 0.7153(5) 0.7688(4) 0.0192(15) Uani 1 1 d . . . . .
H2 H 0.0107 0.7698 0.7615 0.023 Uiso 1 1 calc R . . . .
C25 C 0.8636(6) 0.4438(6) 0.6708(5) 0.029(2) Uani 1 1 d . . . . .
H25A H 0.9273 0.4000 0.6724 0.043 Uiso 1 1 calc GR . . . .
H25B H 0.8728 0.4907 0.7229 0.043 Uiso 1 1 calc GR . . . .
H25C H 0.8561 0.4809 0.6123 0.043 Uiso 1 1 calc GR . . . .

loop_
_atom_site_aniso_label
_atom_site_aniso_U_11
_atom_site_aniso_U_22
_atom_site_aniso_U_33
_atom_site_aniso_U_23
_atom_site_aniso_U_13
_atom_site_aniso_U_12
Sb1 0.0071(2) 0.0102(2) 0.0111(2) -0.00093(19) 0.00101(17) -0.00015(19)
Sb2 0.0076(2) 0.0089(3) 0.0104(2) -0.00059(19) 0.00151(17) -0.00046(19)
Br7 0.0086(3) 0.0126(4) 0.0136(3) 0.0004(3) 0.0008(3) 0.0016(3)
Br3 0.0128(3) 0.0113(4) 0.0202(4) -0.0030(3) 0.0023(3) 0.0007(3)
Br4 0.0095(3) 0.0127(4) 0.0144(3) -0.0005(3) 0.0016(3) 0.0020(3)
Br10 0.0100(3) 0.0115(4) 0.0177(4) 0.0003(3) 0.0036(3) -0.0024(3)
Br1 0.0097(3) 0.0161(4) 0.0210(4) -0.0025(3) 0.0043(3) -0.0033(3)
Br9 0.0120(4) 0.0093(4) 0.0181(4) -0.0023(3) 0.0029(3) -0.0002(3)
Br6 0.0113(3) 0.0147(4) 0.0150(3) -0.0013(3) 0.0022(3) 0.0002(3)
Br8 0.0184(4) 0.0171(4) 0.0113(3) 0.0013(3) 0.0011(3) -0.0028(3)
Br2 0.0243(4) 0.0191(4) 0.0120(3) 0.0020(3) -0.0008(3) 0.0004(3)
Br5 0.0165(4) 0.0129(4) 0.0154(3) -0.0001(3) 0.0025(3) 0.0023(3)
N1 0.010(3) 0.017(4) 0.011(3) 0.000(3) -0.004(2) -0.001(3)
N2 0.011(3) 0.012(3) 0.017(3) -0.001(3) 0.004(2) 0.000(3)
N4 0.014(3) 0.018(4) 0.011(3) -0.004(3) -0.002(2) -0.002(3)
N3 0.014(3) 0.019(4) 0.015(3) 0.000(3) 0.001(3) 0.000(3)
F1 0.055(3) 0.029(3) 0.024(2) 0.011(2) 0.009(2) -0.016(2)
F2 0.025(2) 0.032(3) 0.037(2) 0.015(2) 0.0147(19) -0.0016(19)
F4 0.044(3) 0.046(3) 0.020(2) 0.008(2) -0.007(2) -0.023(2)
C6 0.031(4) 0.022(4) 0.012(3) 0.001(3) 0.006(3) -0.014(4)
C16 0.021(4) 0.017(4) 0.015(4) 0.006(3) 0.003(3) 0.002(3)
C28 0.018(4) 0.024(5) 0.022(4) -0.006(4) 0.004(3) 0.006(3)
F3 0.059(3) 0.045(3) 0.018(2) -0.006(2) 0.009(2) -0.024(3)
C8 0.021(4) 0.024(4) 0.018(4) -0.001(3) 0.004(3) 0.002(3)
C7 0.017(4) 0.028(5) 0.023(4) 0.003(4) 0.008(3) 0.002(4)
C27 0.019(4) 0.008(3) 0.017(4) -0.008(3) -0.003(3) -0.001(3)
C14 0.018(4) 0.024(4) 0.018(4) 0.002(3) 0.007(3) -0.006(3)
C15 0.013(4) 0.030(5) 0.019(4) -0.001(4) 0.003(3) 0.002(4)
C19 0.017(4) 0.018(4) 0.011(3) -0.011(3) 0.000(3) -0.002(3)
C11 0.013(3) 0.009(3) 0.007(3) -0.005(3) 0.000(3) 0.000(3)
C17 0.025(4) 0.020(4) 0.024(4) -0.006(3) 0.000(3) -0.002(3)
C20 0.025(4) 0.019(4) 0.026(4) -0.005(3) 0.004(3) 0.010(4)
C21 0.048(5) 0.021(5) 0.018(4) 0.003(3) -0.001(4) 0.007(4)
C5 0.029(4) 0.022(4) 0.029(4) 0.004(4) -0.004(3) 0.008(4)
C13 0.025(4) 0.021(4) 0.026(4) 0.014(4) 0.007(3) 0.007(3)
C10 0.007(3) 0.010(3) 0.012(3) 0.002(3) -0.001(3) 0.002(2)
C12 0.015(3) 0.019(4) 0.028(4) 0.007(3) 0.009(3) 0.007(3)
C9 0.019(4) 0.014(4) 0.015(3) 0.000(3) -0.003(3) -0.001(3)
C29 0.029(5) 0.021(4) 0.023(4) 0.000(3) -0.001(4) 0.000(4)
C32 0.015(4) 0.029(4) 0.025(4) -0.003(4) 0.001(3) 0.005(3)
C24 0.021(4) 0.045(5) 0.013(4) -0.001(4) -0.006(3) 0.010(4)
C30 0.025(4) 0.026(4) 0.013(4) 0.002(3) -0.005(3) -0.014(3)
C31 0.025(4) 0.035(5) 0.018(4) -0.007(4) 0.010(3) -0.012(4)
C22 0.039(5) 0.037(5) 0.013(4) -0.006(4) 0.002(4) -0.023(4)
C4 0.016(4) 0.034(5) 0.026(4) -0.007(4) 0.008(3) -0.010(3)
C18 0.008(3) 0.020(4) 0.015(3) -0.008(3) -0.006(3) 0.003(3)
C1 0.031(4) 0.024(4) 0.014(4) -0.001(3) 0.001(3) -0.008(3)
C26 0.021(4) 0.015(3) 0.021(4) -0.007(3) 0.001(3) 0.001(3)
C23 0.013(4) 0.063(6) 0.016(4) -0.012(4) -0.001(3) -0.005(4)
C3 0.019(4) 0.017(4) 0.012(3) -0.002(3) 0.000(3) -0.002(3)
C2 0.019(4) 0.025(4) 0.013(3) -0.005(3) 0.004(3) 0.000(3)
C25 0.043(5) 0.026(5) 0.018(4) -0.001(3) 0.003(3) -0.017(4)

loop_
_atom_type_symbol
_atom_type_description
_atom_type_scat_dispersion_real
_atom_type_scat_dispersion_imag
_atom_type_scat_source
C C 0.0033 0.0016 'International Tables Vol C Tables 4.2.6.8 and 6.1.1.4'
H H 0.0000 0.0000 'International Tables Vol C Tables 4.2.6.8 and 6.1.1.4'
Br Br -0.2901 2.4595 'International Tables Vol C Tables 4.2.6.8 and 6.1.1.4'
F F 0.0171 0.0103 'International Tables Vol C Tables 4.2.6.8 and 6.1.1.4'
N N 0.0061 0.0033 'International Tables Vol C Tables 4.2.6.8 and 6.1.1.4'
Sb Sb -0.5866 1.5461 'International Tables Vol C Tables 4.2.6.8 and 6.1.1.4'

loop_
_geom_angle_atom_site_label_1
_geom_angle_atom_site_label_2
_geom_angle_atom_site_label_3
_geom_angle
_geom_angle_site_symmetry_1
_geom_angle_site_symmetry_3
_geom_angle_publ_flag
Br3 Sb1 Br4 173.69(3) . . ?
Br1 Sb1 Br3 85.99(3) . . ?
Br1 Sb1 Br4 88.64(3) . . ?
Br2 Sb1 Br3 93.97(3) . . ?
Br2 Sb1 Br4 89.47(3) . . ?
Br2 Sb1 Br1 91.57(3) . . ?
Br7 Sb2 Br6 96.52(2) . . ?
Br10 Sb2 Br7 87.95(2) . . ?
Br10 Sb2 Br9 87.54(3) . . ?
Br10 Sb2 Br6 174.76(3) . . ?
Br9 Sb2 Br7 174.88(3) . . ?
Br9 Sb2 Br6 88.10(2) . . ?
Br8 Sb2 Br7 88.16(3) . . ?
Br8 Sb2 Br10 92.61(3) . . ?
Br8 Sb2 Br9 94.46(3) . . ?
Br8 Sb2 Br6 84.82(2) . . ?
C7 C6 F1 118.6(7) . . ?
C7 C6 C5 123.2(7) . . ?
C5 C6 F1 118.2(7) . . ?
C15 C16 C11 120.2(7) . . ?
C27 C28 C29 121.6(7) . . ?
C3 C8 C7 122.2(8) . . ?
C6 C7 C8 117.4(7) . . ?
C28 C27 C32 118.5(7) . . ?
C28 C27 C26 122.8(6) . . ?
C32 C27 C26 118.7(6) . . ?
F2 C14 C15 118.4(6) . . ?
F2 C14 C13 119.1(7) . . ?
C13 C14 C15 122.5(7) . . ?
C14 C15 C16 118.8(7) . . ?
C20 C19 C18 118.6(6) . . ?
C24 C19 C20 119.7(7) . . ?
C24 C19 C18 121.6(7) . . ?
C16 C11 C10 121.2(6) . . ?
C12 C11 C16 118.5(6) . . ?
C12 C11 C10 120.3(6) . . ?
C21 C20 C19 119.9(7) . . ?
C22 C21 C20 118.0(8) . . ?
C6 C5 C4 117.4(7) . . ?
C14 C13 C12 118.8(7) . . ?
N2 C10 C11 110.0(5) . . ?
N2 C10 C9 108.5(5) . . ?
C11 C10 C9 113.3(5) . . ?
C13 C12 C11 121.2(6) . . ?
C30 C29 C28 117.7(8) . . ?
C31 C32 C27 120.6(7) . . ?
C23 C24 C19 120.7(8) . . ?
C29 C30 F4 118.2(7) . . ?
C29 C30 C31 123.3(7) . . ?
C31 C30 F4 118.5(7) . . ?
C30 C31 C32 118.3(7) . . ?
F3 C22 C23 118.5(7) . . ?
C21 C22 F3 118.1(8) . . ?
C21 C22 C23 123.4(7) . . ?
C3 C4 C5 120.8(7) . . ?
N3 C18 C19 108.7(5) . . ?
N3 C18 C17 110.3(5) . . ?
C19 C18 C17 114.8(6) . . ?
N4 C26 C27 108.4(5) . . ?
N4 C26 C25 108.4(5) . . ?
C27 C26 C25 115.3(6) . . ?
C24 C23 C22 118.2(7) . . ?
C8 C3 C4 119.0(7) . . ?
C8 C3 C2 118.8(7) . . ?
C4 C3 C2 122.1(6) . . ?
N1 C2 C3 109.2(5) . . ?
C1 C2 N1 110.6(5) . . ?
C1 C2 C3 114.3(6) . . ?

loop_
_geom_bond_atom_site_label_1
_geom_bond_atom_site_label_2
_geom_bond_distance
_geom_bond_site_symmetry_2
_geom_bond_publ_flag
Sb1 Br3 2.7926(9) . ?
Sb1 Br4 2.8134(9) . ?
Sb1 Br1 2.5987(8) . ?
Sb1 Br2 2.5911(8) . ?
Sb2 Br7 2.9446(9) . ?
Sb2 Br10 2.6517(8) . ?
Sb2 Br9 2.6743(9) . ?
Sb2 Br6 3.0407(8) . ?
Sb2 Br8 2.5902(8) . ?
N1 C2 1.512(8) . ?
N2 C10 1.505(8) . ?
N4 C26 1.509(8) . ?
N3 C18 1.512(8) . ?
F1 C6 1.375(8) . ?
F2 C14 1.355(8) . ?
F4 C30 1.367(8) . ?
C6 C7 1.366(11) . ?
C6 C5 1.370(10) . ?
C16 C15 1.393(10) . ?
C16 C11 1.398(9) . ?
C28 C27 1.376(10) . ?
C28 C29 1.380(11) . ?
F3 C22 1.362(8) . ?
C8 C7 1.384(11) . ?
C8 C3 1.363(9) . ?
C27 C32 1.388(10) . ?
C27 C26 1.510(9) . ?
C14 C15 1.364(11) . ?
C14 C13 1.362(9) . ?
C19 C20 1.393(10) . ?
C19 C24 1.380(9) . ?
C19 C18 1.516(9) . ?
C11 C10 1.508(8) . ?
C11 C12 1.384(9) . ?
C17 C18 1.519(9) . ?
C20 C21 1.388(11) . ?
C21 C22 1.359(11) . ?
C5 C4 1.406(10) . ?
C13 C12 1.380(9) . ?
C10 C9 1.523(8) . ?
C29 C30 1.358(10) . ?
C32 C31 1.381(10) . ?
C24 C23 1.367(10) . ?
C30 C31 1.359(11) . ?
C22 C23 1.374(12) . ?
C4 C3 1.372(10) . ?
C1 C2 1.498(9) . ?
C26 C25 1.515(9) . ?
C3 C2 1.518(9) . ?
